data_7110064
loop_
_publ_author_name
'Andrew D. Burrows'
'Monika Jurcic'
'Luke L. Keenan'
'Rebecca A. Lane'
'Mary F. Mahon'
'Mark R. Warren'
'Harriott Nowell'
'Michael Paradowski'
'John Spencer'

_publ_section_title
;
 Incorporation by coordination and release of the iron chelator drug
 deferiprone from zinc-based metal-organic frameworks
;
_journal_name_full Chem.Commun.
_journal_page_first 11260
_journal_paper_doi 10.1039/c3cc45689g
_journal_volume 49
_journal_year 2013
_chemical_formula_sum 'C30 H28 N2 O14 Zn3'
_chemical_formula_weight 836.65
_chemical_name_systematic
; 
 ? 
;
_space_group_IT_number 2
_symmetry_cell_setting triclinic
_symmetry_space_group_name_Hall '-P 1'
_symmetry_space_group_name_H-M 'P -1'
_atom_sites_solution_hydrogens geom
_atom_sites_solution_primary direct
_atom_sites_solution_secondary difmap
_audit_creation_method SHELXL-97
_cell_angle_alpha 107.182(2)
_cell_angle_beta 90.439(4)
_cell_angle_gamma 113.787(3)
_cell_formula_units_Z 1
_cell_length_a 8.127(3)
_cell_length_b 9.909(3)
_cell_length_c 11.353(4)
_cell_measurement_reflns_used 2291
_cell_measurement_temperature 150(2)
_cell_measurement_theta_max 31.5
_cell_measurement_theta_min 2.7
_cell_volume 790.8(5)
_computing_cell_refinement
;
CrystalClear-SM Expert 2.0 r5 (Rigaku, 2010)
;
_computing_data_collection
;
CrystalClear-SM Expert 2.0 r5 (Rigaku, 2010)
;
_computing_data_reduction
;
CrystalClear-SM Expert 2.0 r5 (Rigaku, 2010)
;
_computing_structure_refinement 'SHELXL-97 (Sheldrick, 1997)'
_computing_structure_solution 'SHELXS-97 (Sheldrick, 1990)'
_diffrn_ambient_temperature 150(2)
_diffrn_measured_fraction_theta_full 0.896
_diffrn_measured_fraction_theta_max 0.896
_diffrn_measurement_method 'profile data from \w-scans'
_diffrn_radiation_monochromator Synchrotron
_diffrn_radiation_type Synchrotron'
_diffrn_radiation_wavelength 0.68890
_diffrn_reflns_av_R_equivalents 0.0386
_diffrn_reflns_av_sigmaI/netI 0.0541
_diffrn_reflns_limit_h_max 9
_diffrn_reflns_limit_h_min -10
_diffrn_reflns_limit_k_max 12
_diffrn_reflns_limit_k_min -12
_diffrn_reflns_limit_l_max 14
_diffrn_reflns_limit_l_min -14
_diffrn_reflns_number 7266
_diffrn_reflns_theta_full 26.60
_diffrn_reflns_theta_max 26.60
_diffrn_reflns_theta_min 2.68
_diffrn_source Synchrotron
_exptl_absorpt_coefficient_mu 2.331
_exptl_absorpt_correction_T_max 1.000
_exptl_absorpt_correction_T_min 0.860
_exptl_absorpt_correction_type multi-scan
_exptl_absorpt_process_details
;
multi-scan from symmetry-related measurements
 Sortav (Blessing 1995)
;
_exptl_crystal_density_diffrn 1.757
_exptl_crystal_density_method 'not measured'
_exptl_crystal_description block
_exptl_crystal_F_000 424
_exptl_crystal_size_max 0.05
_exptl_crystal_size_mid 0.04
_exptl_crystal_size_min 0.02
_refine_diff_density_max 0.477
_refine_diff_density_min -0.816
_refine_diff_density_rms 0.100
_refine_ls_extinction_method none
_refine_ls_goodness_of_fit_ref 1.013
_refine_ls_hydrogen_treatment mixed
_refine_ls_matrix_type full
_refine_ls_number_parameters 232
_refine_ls_number_reflns 3262
_refine_ls_number_restraints 5
_refine_ls_restrained_S_all 1.012
_refine_ls_R_factor_all 0.0401
_refine_ls_R_factor_gt 0.0348
_refine_ls_shift/su_max 0.000
_refine_ls_shift/su_mean 0.000
_refine_ls_structure_factor_coef Fsqd
_refine_ls_weighting_details 'calc w=1/[\s^2^(Fo^2^)+(0.0676P)^2^+0.0000P] where P=(Fo^2^+2Fc^2^)/3'
_refine_ls_weighting_scheme calc
_refine_ls_wR_factor_gt 0.0986
_refine_ls_wR_factor_ref 0.1010
_reflns_number_gt 2729
_reflns_number_total 3262
_reflns_threshold_expression >2sigma(I)
_cod_data_source_file c3cc45689g.txt
_cod_data_source_block cmpd2_dlk22
_cod_original_cell_volume 790.9(5)
_cod_original_sg_symbol_H-M P-1
_cod_database_code 7110064

loop_
_symmetry_equiv_pos_as_xyz
'x, y, z'
'-x, -y, -z'

loop_
_atom_site_label
_atom_site_type_symbol
_atom_site_fract_x
_atom_site_fract_y
_atom_site_fract_z
_atom_site_U_iso_or_equiv
_atom_site_adp_type
_atom_site_occupancy
_atom_site_symmetry_multiplicity
_atom_site_calc_flag
_atom_site_refinement_flags
Zn1 Zn 0.5000 0.5000 0.0000 0.01396(14) Uani 1 2 d SD
Zn2 Zn 0.13790(4) 0.59115(3) 0.12528(2) 0.01018(12) Uani 1 1 d .
O1 O 0.4913(3) 0.5044(2) 0.18007(18) 0.0213(4) Uani 1 1 d .
O2 O 0.2531(3) 0.5429(2) 0.25465(17) 0.0199(4) Uani 1 1 d .
O3 O 0.2363(3) 0.8445(2) 0.25723(18) 0.0205(4) Uani 1 1 d .
O4 O -0.0326(3) 0.6557(2) 0.24476(16) 0.0158(4) Uani 1 1 d .
O5 O 0.3532(2) 0.6389(2) 0.02657(16) 0.0130(4) Uani 1 1 d .
O6 O 0.0353(2) 0.6421(2) -0.02613(16) 0.0112(4) Uani 1 1 d .
O7 O 0.2431(3) 0.3019(2) -0.07366(18) 0.0201(4) Uani 1 1 d D
N1 N 0.3229(3) 0.8960(2) -0.1877(2) 0.0146(5) Uani 1 1 d .
C1 C 0.3948(4) 0.5209(3) 0.2635(2) 0.0145(5) Uani 1 1 d .
C2 C 0.4490(4) 0.5087(3) 0.3861(2) 0.0170(5) Uani 1 1 d .
C3 C 0.5866(4) 0.4620(3) 0.3979(3) 0.0197(6) Uani 1 1 d .
H3 H 0.6449 0.4355 0.3282 0.024 Uiso 1 1 calc R
C4 C 0.3610(4) 0.5459(3) 0.4880(3) 0.0198(6) Uani 1 1 d .
H4 H 0.2659 0.5765 0.4794 0.024 Uiso 1 1 calc R
C5 C 0.0864(4) 0.7958(3) 0.2950(2) 0.0140(5) Uani 1 1 d .
C6 C 0.0423(4) 0.9022(3) 0.4010(2) 0.0141(5) Uani 1 1 d .
C7 C 0.1674(4) 1.0554(3) 0.4592(3) 0.0193(6) Uani 1 1 d .
H7 H 0.2823 1.0939 0.4317 0.023 Uiso 1 1 calc R
C8 C -0.1252(4) 0.8472(3) 0.4421(3) 0.0206(6) Uani 1 1 d .
H8 H -0.2115 0.7425 0.4027 0.025 Uiso 1 1 calc R
C9 C 0.1785(3) 0.7251(3) -0.0725(2) 0.0105(5) Uani 1 1 d .
C10 C 0.3476(4) 0.7215(3) -0.0427(2) 0.0117(5) Uani 1 1 d .
C11 C 0.4999(4) 0.8102(3) -0.0877(2) 0.0150(5) Uani 1 1 d .
H11 H 0.6149 0.8124 -0.0679 0.018 Uiso 1 1 calc R
C12 C 0.4831(4) 0.8937(3) -0.1602(2) 0.0163(5) Uani 1 1 d .
H12 H 0.5868 0.9513 -0.1919 0.020 Uiso 1 1 calc R
C13 C 0.1685(4) 0.8153(3) -0.1429(2) 0.0139(5) Uani 1 1 d .
C14 C -0.0019(4) 0.8310(3) -0.1720(3) 0.0224(6) Uani 1 1 d .
H14A H 0.0234 0.9418 -0.1469 0.034 Uiso 1 1 calc R
H14B H -0.0955 0.7788 -0.1265 0.034 Uiso 1 1 calc R
H14C H -0.0449 0.7827 -0.2618 0.034 Uiso 1 1 calc R
C15 C 0.3147(4) 0.9895(3) -0.2662(3) 0.0242(6) Uani 1 1 d .
H15A H 0.4339 1.0364 -0.2919 0.036 Uiso 1 1 calc R
H15B H 0.2810 1.0722 -0.2185 0.036 Uiso 1 1 calc R
H15C H 0.2237 0.9219 -0.3403 0.036 Uiso 1 1 calc R
H7A H 0.1397(14) 0.294(2) -0.0275(15) 0.029 Uiso 1 1 d D
H7B H 0.190(2) 0.281(2) -0.1593(10) 0.029 Uiso 1 1 d D

loop_
_atom_site_aniso_label
_atom_site_aniso_U_11
_atom_site_aniso_U_22
_atom_site_aniso_U_33
_atom_site_aniso_U_23
_atom_site_aniso_U_13
_atom_site_aniso_U_12
Zn1 0.0172(3) 0.0202(2) 0.0095(2) 0.00596(16) 0.00317(16) 0.01211(19)
Zn2 0.0117(2) 0.01408(17) 0.00683(16) 0.00329(11) 0.00194(11) 0.00751(13)
O1 0.0294(12) 0.0347(11) 0.0110(9) 0.0112(8) 0.0071(8) 0.0217(10)
O2 0.0206(11) 0.0336(11) 0.0122(9) 0.0111(8) 0.0034(7) 0.0156(9)
O3 0.0215(12) 0.0194(10) 0.0190(10) 0.0037(8) 0.0107(8) 0.0088(8)
O4 0.0171(10) 0.0157(9) 0.0118(9) -0.0010(7) 0.0008(7) 0.0082(8)
O5 0.0157(10) 0.0192(9) 0.0109(8) 0.0078(7) 0.0053(7) 0.0119(8)
O6 0.0113(10) 0.0128(8) 0.0106(8) 0.0039(6) 0.0037(7) 0.0061(7)
O7 0.0197(11) 0.0259(10) 0.0168(9) 0.0046(8) 0.0019(8) 0.0133(9)
N1 0.0175(13) 0.0144(10) 0.0141(11) 0.0082(8) 0.0030(9) 0.0064(9)
C1 0.0179(15) 0.0167(12) 0.0107(11) 0.0055(9) 0.0003(10) 0.0083(11)
C2 0.0186(15) 0.0178(12) 0.0124(12) 0.0046(9) 0.0000(10) 0.0059(11)
C3 0.0239(16) 0.0236(14) 0.0137(12) 0.0063(10) 0.0027(11) 0.0120(12)
C4 0.0222(16) 0.0246(14) 0.0164(13) 0.0082(10) 0.0025(11) 0.0126(12)
C5 0.0181(15) 0.0174(12) 0.0092(11) 0.0045(9) 0.0040(10) 0.0102(11)
C6 0.0187(15) 0.0145(12) 0.0099(11) 0.0017(9) 0.0040(10) 0.0096(11)
C7 0.0147(15) 0.0173(13) 0.0211(14) 0.0027(10) 0.0101(11) 0.0043(11)
C8 0.0180(15) 0.0130(12) 0.0221(14) -0.0005(10) 0.0053(11) 0.0025(11)
C9 0.0107(13) 0.0110(11) 0.0093(11) 0.0018(8) 0.0016(9) 0.0051(10)
C10 0.0159(14) 0.0133(11) 0.0078(11) 0.0022(8) 0.0034(9) 0.0090(10)
C11 0.0117(14) 0.0192(13) 0.0155(12) 0.0060(10) 0.0037(10) 0.0077(11)
C12 0.0137(14) 0.0168(12) 0.0175(13) 0.0066(10) 0.0056(10) 0.0051(11)
C13 0.0144(14) 0.0140(11) 0.0131(12) 0.0039(9) 0.0002(10) 0.0064(10)
C14 0.0203(16) 0.0263(14) 0.0295(15) 0.0171(12) 0.0047(12) 0.0130(13)
C15 0.0269(17) 0.0258(15) 0.0262(15) 0.0189(12) 0.0041(12) 0.0101(13)

loop_
_atom_type_symbol
_atom_type_description
_atom_type_scat_dispersion_real
_atom_type_scat_dispersion_imag
_atom_type_scat_source
C C 0.0033 0.0016 'International Tables Vol C Tables 4.2.6.8 and 6.1.1.4'
H H 0.0000 0.0000 'International Tables Vol C Tables 4.2.6.8 and 6.1.1.4'
O O 0.0106 0.0060 'International Tables Vol C Tables 4.2.6.8 and 6.1.1.4'
Zn Zn 0.2839 1.4301 'International Tables Vol C Tables 4.2.6.8 and 6.1.1.4'
N N 0.0061 0.0033 'International Tables Vol C Tables 4.2.6.8 and 6.1.1.4'

loop_
_geom_angle_atom_site_label_1
_geom_angle_atom_site_label_2
_geom_angle_atom_site_label_3
_geom_angle
_geom_angle_site_symmetry_1
_geom_angle_site_symmetry_3
O1 Zn1 O1 180.0 . 2_665
O1 Zn1 O5 89.94(7) . .
O1 Zn1 O5 90.06(7) 2_665 .
O1 Zn1 O5 90.06(7) . 2_665
O1 Zn1 O5 89.94(7) 2_665 2_665
O5 Zn1 O5 180.0 . 2_665
O1 Zn1 O7 95.76(8) . .
O1 Zn1 O7 84.24(8) 2_665 .
O5 Zn1 O7 86.69(8) . .
O5 Zn1 O7 93.31(8) 2_665 .
O1 Zn1 O7 84.24(8) . 2_665
O1 Zn1 O7 95.76(8) 2_665 2_665
O5 Zn1 O7 93.31(8) . 2_665
O5 Zn1 O7 86.69(8) 2_665 2_665
O7 Zn1 O7 180.0 . 2_665
O2 Zn2 O5 96.29(8) . .
O2 Zn2 O4 92.70(8) . .
O5 Zn2 O4 152.97(7) . .
O2 Zn2 O6 95.42(8) . 2_565
O5 Zn2 O6 103.41(7) . 2_565
O4 Zn2 O6 101.03(7) . 2_565
O2 Zn2 O6 174.10(7) . .
O5 Zn2 O6 77.97(7) . .
O4 Zn2 O6 93.06(7) . .
O6 Zn2 O6 84.72(7) 2_565 .
O2 Zn2 O3 89.28(8) . .
O5 Zn2 O3 94.94(7) . .
O4 Zn2 O3 59.66(7) . .
O6 Zn2 O3 160.39(7) 2_565 .
O6 Zn2 O3 92.53(7) . .
O2 Zn2 C5 89.92(8) . .
O5 Zn2 C5 124.12(8) . .
O4 Zn2 C5 30.25(8) . .
O6 Zn2 C5 131.26(8) 2_565 .
O6 Zn2 C5 94.41(7) . .
O3 Zn2 C5 29.46(8) . .
O2 Zn2 Zn2 138.41(6) . 2_565
O5 Zn2 Zn2 90.60(6) . 2_565
O4 Zn2 Zn2 99.43(6) . 2_565
O6 Zn2 Zn2 43.31(5) 2_565 2_565
O6 Zn2 Zn2 41.41(5) . 2_565
O3 Zn2 Zn2 131.01(5) . 2_565
C5 Zn2 Zn2 119.42(6) . 2_565
C1 O1 Zn1 139.00(17) . .
C1 O2 Zn2 133.06(17) . .
C5 O3 Zn2 85.08(15) . .
C5 O4 Zn2 93.86(15) . .
C10 O5 Zn2 112.16(15) . .
C10 O5 Zn1 125.45(15) . .
Zn2 O5 Zn1 119.12(8) . .
C9 O6 Zn2 121.62(14) . 2_565
C9 O6 Zn2 107.89(14) . .
Zn2 O6 Zn2 95.28(7) 2_565 .
Zn1 O7 H7A 119.1(9) . .
Zn1 O7 H7B 117.2(8) . .
H7A O7 H7B 102.6(10) . .
C12 N1 C13 121.5(2) . .
C12 N1 C15 118.6(2) . .
C13 N1 C15 119.9(2) . .
O1 C1 O2 126.5(2) . .
O1 C1 C2 117.0(2) . .
O2 C1 C2 116.4(2) . .
C3 C2 C4 120.3(2) . .
C3 C2 C1 120.1(3) . .
C4 C2 C1 119.6(2) . .
C2 C3 C4 120.0(3) . 2_666
C2 C3 H3 120.0 . .
C4 C3 H3 120.0 2_666 .
C3 C4 C2 119.7(3) 2_666 .
C3 C4 H4 120.2 2_666 .
C2 C4 H4 120.2 . .
O3 C5 O4 121.2(2) . .
O3 C5 C6 120.2(2) . .
O4 C5 C6 118.5(2) . .
O3 C5 Zn2 65.46(13) . .
O4 C5 Zn2 55.89(13) . .
C6 C5 Zn2 173.37(19) . .
C8 C6 C7 119.4(2) . .
C8 C6 C5 119.9(2) . .
C7 C6 C5 120.8(2) . .
C6 C7 C8 120.2(3) . 2_576
C6 C7 H7 119.9 . .
C8 C7 H7 119.9 2_576 .
C6 C8 C7 120.4(2) . 2_576
C6 C8 H8 119.8 . .
C7 C8 H8 119.8 2_576 .
O6 C9 C13 122.8(2) . .
O6 C9 C10 116.8(2) . .
C13 C9 C10 120.3(2) . .
O5 C10 C11 123.5(2) . .
O5 C10 C9 118.7(2) . .
C11 C10 C9 117.8(2) . .
C12 C11 C10 120.1(2) . .
C12 C11 H11 120.0 . .
C10 C11 H11 120.0 . .
N1 C12 C11 121.5(3) . .
N1 C12 H12 119.3 . .
C11 C12 H12 119.3 . .
N1 C13 C9 118.8(2) . .
N1 C13 C14 118.1(2) . .
C9 C13 C14 123.1(2) . .
C13 C14 H14A 109.5 . .
C13 C14 H14B 109.5 . .
H14A C14 H14B 109.5 . .
C13 C14 H14C 109.5 . .
H14A C14 H14C 109.5 . .
H14B C14 H14C 109.5 . .
N1 C15 H15A 109.5 . .
N1 C15 H15B 109.5 . .
H15A C15 H15B 109.5 . .
N1 C15 H15C 109.5 . .
H15A C15 H15C 109.5 . .
H15B C15 H15C 109.5 . .

loop_
_geom_bond_atom_site_label_1
_geom_bond_atom_site_label_2
_geom_bond_distance
_geom_bond_site_symmetry_2
Zn1 O1 2.034(2) .
Zn1 O1 2.034(2) 2_665
Zn1 O5 2.1198(17) .
Zn1 O5 2.1198(17) 2_665
Zn1 O7 2.147(2) .
Zn1 O7 2.147(2) 2_665
Zn2 O2 2.0040(18) .
Zn2 O5 2.0537(19) .
Zn2 O4 2.0975(19) .
Zn2 O6 2.0985(18) 2_565
Zn2 O6 2.1760(18) .
Zn2 O3 2.308(2) .
Zn2 C5 2.528(3) .
Zn2 Zn2 3.1590(9) 2_565
O1 C1 1.250(3) .
O2 C1 1.265(3) .
O3 C5 1.248(3) .
O4 C5 1.276(3) .
O5 C10 1.304(3) .
O6 C9 1.342(3) .
O6 Zn2 2.0985(18) 2_565
O7 H7A 0.982(5) .
O7 H7B 0.987(5) .
N1 C12 1.348(3) .
N1 C13 1.384(3) .
N1 C15 1.482(3) .
C1 C2 1.510(3) .
C2 C3 1.391(4) .
C2 C4 1.399(4) .
C3 C4 1.395(4) 2_666
C3 H3 0.9500 .
C4 C3 1.395(4) 2_666
C4 H4 0.9500 .
C5 C6 1.500(3) .
C6 C8 1.389(4) .
C6 C7 1.388(4) .
C7 C8 1.392(4) 2_576
C7 H7 0.9500 .
C8 C7 1.392(4) 2_576
C8 H8 0.9500 .
C9 C13 1.387(3) .
C9 C10 1.430(3) .
C10 C11 1.402(4) .
C11 C12 1.368(4) .
C11 H11 0.9500 .
C12 H12 0.9500 .
C13 C14 1.499(4) .
C14 H14A 0.9800 .
C14 H14B 0.9800 .
C14 H14C 0.9800 .
C15 H15A 0.9800 .
C15 H15B 0.9800 .
C15 H15C 0.9800 .

loop_
_geom_torsion_atom_site_label_1
_geom_torsion_atom_site_label_2
_geom_torsion_atom_site_label_3
_geom_torsion_atom_site_label_4
_geom_torsion
_geom_torsion_site_symmetry_1
_geom_torsion_site_symmetry_4
O1 Zn1 O1 C1 122(13) 2_665 .
O5 Zn1 O1 C1 25.5(3) . .
O5 Zn1 O1 C1 -154.5(3) 2_665 .
O7 Zn1 O1 C1 -61.2(3) . .
O7 Zn1 O1 C1 118.8(3) 2_665 .
O5 Zn2 O2 C1 -11.2(3) . .
O4 Zn2 O2 C1 -165.6(2) . .
O6 Zn2 O2 C1 93.0(2) 2_565 .
O6 Zn2 O2 C1 1.9(9) . .
O3 Zn2 O2 C1 -106.1(2) . .
C5 Zn2 O2 C1 -135.5(2) . .
Zn2 Zn2 O2 C1 86.9(3) 2_565 .
O2 Zn2 O3 C5 -91.12(15) . .
O5 Zn2 O3 C5 172.63(15) . .
O4 Zn2 O3 C5 2.43(14) . .
O6 Zn2 O3 C5 13.1(3) 2_565 .
O6 Zn2 O3 C5 94.49(15) . .
Zn2 Zn2 O3 C5 77.51(16) 2_565 .
O2 Zn2 O4 C5 85.21(15) . .
O5 Zn2 O4 C5 -24.3(2) . .
O6 Zn2 O4 C5 -178.73(14) 2_565 .
O6 Zn2 O4 C5 -93.52(15) . .
O3 Zn2 O4 C5 -2.37(13) . .
Zn2 Zn2 O4 C5 -134.72(14) 2_565 .
O2 Zn2 O5 C10 -159.90(16) . .
O4 Zn2 O5 C10 -51.2(2) . .
O6 Zn2 O5 C10 102.98(17) 2_565 .
O6 Zn2 O5 C10 21.47(16) . .
O3 Zn2 O5 C10 -70.08(17) . .
C5 Zn2 O5 C10 -65.71(18) . .
Zn2 Zn2 O5 C10 61.20(16) 2_565 .
O2 Zn2 O5 Zn1 39.40(11) . .
O4 Zn2 O5 Zn1 148.08(12) . .
O6 Zn2 O5 Zn1 -57.73(11) 2_565 .
O6 Zn2 O5 Zn1 -139.24(10) . .
O3 Zn2 O5 Zn1 129.21(10) . .
C5 Zn2 O5 Zn1 133.59(10) . .
Zn2 Zn2 O5 Zn1 -99.51(9) 2_565 .
O1 Zn1 O5 C10 160.0(2) . .
O1 Zn1 O5 C10 -20.0(2) 2_665 .
O5 Zn1 O5 C10 165(12) 2_665 .
O7 Zn1 O5 C10 -104.3(2) . .
O7 Zn1 O5 C10 75.7(2) 2_665 .
O1 Zn1 O5 Zn2 -42.09(11) . .
O1 Zn1 O5 Zn2 137.91(11) 2_665 .
O5 Zn1 O5 Zn2 -37(12) 2_665 .
O7 Zn1 O5 Zn2 53.68(10) . .
O7 Zn1 O5 Zn2 -126.32(10) 2_665 .
O2 Zn2 O6 C9 -34.0(8) . .
O5 Zn2 O6 C9 -20.73(14) . .
O4 Zn2 O6 C9 133.53(14) . .
O6 Zn2 O6 C9 -125.67(16) 2_565 .
O3 Zn2 O6 C9 73.79(14) . .
C5 Zn2 O6 C9 103.24(15) . .
Zn2 Zn2 O6 C9 -125.67(16) 2_565 .
O2 Zn2 O6 Zn2 91.6(7) . 2_565
O5 Zn2 O6 Zn2 104.95(8) . 2_565
O4 Zn2 O6 Zn2 -100.80(7) . 2_565
O6 Zn2 O6 Zn2 0.0 2_565 2_565
O3 Zn2 O6 Zn2 -160.54(7) . 2_565
C5 Zn2 O6 Zn2 -131.09(8) . 2_565
Zn1 O1 C1 O2 0.0(5) . .
Zn1 O1 C1 C2 178.04(19) . .
Zn2 O2 C1 O1 -10.0(4) . .
Zn2 O2 C1 C2 171.89(18) . .
O1 C1 C2 C3 -7.7(4) . .
O2 C1 C2 C3 170.6(3) . .
O1 C1 C2 C4 171.8(3) . .
O2 C1 C2 C4 -10.0(4) . .
C4 C2 C3 C4 -0.8(5) . 2_666
C1 C2 C3 C4 178.6(2) . 2_666
C3 C2 C4 C3 0.8(5) . 2_666
C1 C2 C4 C3 -178.6(2) . 2_666
Zn2 O3 C5 O4 -4.0(2) . .
Zn2 O3 C5 C6 176.2(2) . .
Zn2 O4 C5 O3 4.4(3) . .
Zn2 O4 C5 C6 -175.79(19) . .
O2 Zn2 C5 O3 88.67(15) . .
O5 Zn2 C5 O3 -8.88(18) . .
O4 Zn2 C5 O3 -175.8(2) . .
O6 Zn2 C5 O3 -174.18(13) 2_565 .
O6 Zn2 C5 O3 -87.34(15) . .
Zn2 Zn2 C5 O3 -122.25(14) 2_565 .
O2 Zn2 C5 O4 -95.50(15) . .
O5 Zn2 C5 O4 166.95(13) . .
O6 Zn2 C5 O4 1.66(18) 2_565 .
O6 Zn2 C5 O4 88.50(15) . .
O3 Zn2 C5 O4 175.8(2) . .
Zn2 Zn2 C5 O4 53.58(15) 2_565 .
O2 Zn2 C5 C6 -61.5(16) . .
O5 Zn2 C5 C6 -159.1(16) . .
O4 Zn2 C5 C6 34.0(15) . .
O6 Zn2 C5 C6 35.7(16) 2_565 .
O6 Zn2 C5 C6 122.5(16) . .
O3 Zn2 C5 C6 -150.2(17) . .
Zn2 Zn2 C5 C6 87.6(16) 2_565 .
O3 C5 C6 C8 179.7(2) . .
O4 C5 C6 C8 -0.1(4) . .
Zn2 C5 C6 C8 -31.9(17) . .
O3 C5 C6 C7 -0.6(4) . .
O4 C5 C6 C7 179.7(2) . .
Zn2 C5 C6 C7 147.9(15) . .
C8 C6 C7 C8 0.0(5) . 2_576
C5 C6 C7 C8 -179.7(3) . 2_576
C7 C6 C8 C7 0.0(5) . 2_576
C5 C6 C8 C7 179.7(3) . 2_576
Zn2 O6 C9 C13 91.4(2) 2_565 .
Zn2 O6 C9 C13 -160.42(19) . .
Zn2 O6 C9 C10 -90.6(2) 2_565 .
Zn2 O6 C9 C10 17.6(2) . .
Zn2 O5 C10 C11 159.26(19) . .
Zn1 O5 C10 C11 -41.5(3) . .
Zn2 O5 C10 C9 -19.3(3) . .
Zn1 O5 C10 C9 139.95(18) . .
O6 C9 C10 O5 0.1(3) . .
C13 C9 C10 O5 178.1(2) . .
O6 C9 C10 C11 -178.6(2) . .
C13 C9 C10 C11 -0.5(3) . .
O5 C10 C11 C12 179.9(2) . .
C9 C10 C11 C12 -1.6(4) . .
C13 N1 C12 C11 0.6(4) . .
C15 N1 C12 C11 179.7(2) . .
C10 C11 C12 N1 1.6(4) . .
C12 N1 C13 C9 -2.7(4) . .
C15 N1 C13 C9 178.2(2) . .
C12 N1 C13 C14 176.7(2) . .
C15 N1 C13 C14 -2.3(3) . .
O6 C9 C13 N1 -179.5(2) . .
C10 C9 C13 N1 2.6(3) . .
O6 C9 C13 C14 1.1(4) . .
C10 C9 C13 C14 -176.8(2) . .
